data_7152370
loop_
_publ_author_name
'Harding, Sarah L.'
'Savage, G. Paul'

_publ_section_title
;
 Facial selectivity induced by N-aryl atropisomerism in benzonitrile oxide
 cycloadditions with 4-methylene-2-oxazolidinones.
;
_journal_issue 24
_journal_name_full 'Organic &amp; biomolecular chemistry'
_journal_page_first 4759
_journal_page_last 4766
_journal_paper_doi 10.1039/c2ob25271f
_journal_volume 10
_journal_year 2012
_chemical_formula_moiety 'C14 H17 N O2'
_chemical_formula_sum 'C14 H17 N O2'
_chemical_formula_weight 231.29
_chemical_name_systematic
;
?
;
_space_group_IT_number 14
_symmetry_cell_setting monoclinic
_symmetry_space_group_name_Hall '-P 2ybc'
_symmetry_space_group_name_H-M 'P 1 21/c 1'
_atom_sites_solution_hydrogens geom
_atom_sites_solution_primary direct
_atom_sites_solution_secondary difmap
_audit_creation_method SHELXL-97
_cell_angle_alpha 90.00
_cell_angle_beta 105.647(3)
_cell_angle_gamma 90.00
_cell_formula_units_Z 4
_cell_length_a 9.9538(3)
_cell_length_b 14.0904(4)
_cell_length_c 9.3597(3)
_cell_measurement_reflns_used 5904
_cell_measurement_temperature 123(2)
_cell_measurement_theta_max 32.1124
_cell_measurement_theta_min 2.1205
_cell_volume 1264.08(7)
_computing_cell_refinement
;
CrysAlisPro, Oxford Diffraction Ltd.,
Version 1.171.34.36 (release 02-08-2010 CrysAlis171 .NET)
(compiled Aug 2 2010,13:00:58)
;
_computing_data_collection
;
CrysAlisPro, Oxford Diffraction Ltd.,
Version 1.171.34.36 (release 02-08-2010 CrysAlis171 .NET)
(compiled Aug 2 2010,13:00:58)
;
_computing_data_reduction
;
CrysAlisPro, Oxford Diffraction Ltd.,
Version 1.171.34.36 (release 02-08-2010 CrysAlis171 .NET)
(compiled Aug 2 2010,13:00:58)
;
_computing_molecular_graphics X-SEED
_computing_publication_material CIFTAB
_computing_structure_refinement 'SHELXL-97 (Sheldrick, 1997)'
_computing_structure_solution 'SHELXS-97 (Sheldrick, 1990)'
_diffrn_ambient_temperature 123(2)
_diffrn_detector_area_resol_mean 10.3389
_diffrn_measured_fraction_theta_full 1.000
_diffrn_measured_fraction_theta_max 0.944
_diffrn_measurement_device_type 'Xcalibur, Ruby, Gemini ultra'
_diffrn_measurement_method '\w scans'
_diffrn_radiation_monochromator graphite
_diffrn_radiation_source 'Enhance (Mo) X-ray Source'
_diffrn_radiation_type 'Mo K\a'
_diffrn_radiation_wavelength 0.71073
_diffrn_reflns_av_R_equivalents 0.0249
_diffrn_reflns_av_sigmaI/netI 0.0263
_diffrn_reflns_limit_h_max 14
_diffrn_reflns_limit_h_min -14
_diffrn_reflns_limit_k_max 19
_diffrn_reflns_limit_k_min -20
_diffrn_reflns_limit_l_max 13
_diffrn_reflns_limit_l_min -13
_diffrn_reflns_number 15445
_diffrn_reflns_theta_full 27.50
_diffrn_reflns_theta_max 32.19
_diffrn_reflns_theta_min 2.12
_diffrn_standards_number 0
_exptl_absorpt_coefficient_mu 0.081
_exptl_absorpt_correction_T_max 1.00000
_exptl_absorpt_correction_T_min 0.72431
_exptl_absorpt_correction_type multi-scan
_exptl_absorpt_process_details
;
CrysAlisPro, Oxford Diffraction Ltd.,
Version 1.171.34.36 (release 02-08-2010 CrysAlis171 .NET)
(compiled Aug 2 2010,13:00:58)
Empirical absorption correction using spherical harmonics,
implemented in SCALE3 ABSPACK scaling algorithm.
;
_exptl_crystal_colour colourless
_exptl_crystal_density_diffrn 1.215
_exptl_crystal_density_method 'not measured'
_exptl_crystal_description plate
_exptl_crystal_F_000 496
_exptl_crystal_size_max 0.25
_exptl_crystal_size_mid 0.15
_exptl_crystal_size_min 0.08
_refine_diff_density_max 0.370
_refine_diff_density_min -0.204
_refine_diff_density_rms 0.045
_refine_ls_extinction_method none
_refine_ls_goodness_of_fit_ref 1.052
_refine_ls_hydrogen_treatment constr
_refine_ls_matrix_type full
_refine_ls_number_parameters 156
_refine_ls_number_reflns 4197
_refine_ls_number_restraints 0
_refine_ls_restrained_S_all 1.052
_refine_ls_R_factor_all 0.0574
_refine_ls_R_factor_gt 0.0447
_refine_ls_shift/su_max 0.000
_refine_ls_shift/su_mean 0.000
_refine_ls_structure_factor_coef Fsqd
_refine_ls_weighting_details 'calc w=1/[\s^2^(Fo^2^)+(0.0580P)^2^+0.3390P] where P=(Fo^2^+2Fc^2^)/3'
_refine_ls_weighting_scheme calc
_refine_ls_wR_factor_gt 0.1184
_refine_ls_wR_factor_ref 0.1280
_reflns_number_gt 3371
_reflns_number_total 4197
_reflns_threshold_expression >2sigma(I)
_cod_data_source_file c2ob25271f.txt
_cod_data_source_block mx114_11
_cod_original_sg_symbol_H-M 'P 21/c'
_cod_database_code 7152370

loop_
_symmetry_equiv_pos_as_xyz
'x, y, z'
'-x, y+1/2, -z+1/2'
'-x, -y, -z'
'x, -y-1/2, z-1/2'

loop_
_atom_site_label
_atom_site_type_symbol
_atom_site_fract_x
_atom_site_fract_y
_atom_site_fract_z
_atom_site_U_iso_or_equiv
_atom_site_adp_type
_atom_site_occupancy
_atom_site_symmetry_multiplicity
_atom_site_calc_flag
_atom_site_refinement_flags
O1 O 0.45235(7) 0.01265(5) 0.23570(8) 0.02214(17) Uani 1 1 d .
O2 O 0.62525(9) -0.07531(6) 0.38093(10) 0.0295(2) Uani 1 1 d .
N1 N 0.64553(8) 0.08706(6) 0.35813(9) 0.01752(17) Uani 1 1 d .
C1 C 0.58016(10) 0.00071(7) 0.33116(11) 0.01892(19) Uani 1 1 d .
C2 C 0.42739(10) 0.11342(7) 0.19558(11) 0.01966(19) Uani 1 1 d .
C3 C 0.55993(10) 0.16111(7) 0.28521(11) 0.01896(19) Uani 1 1 d .
C4 C 0.78235(10) 0.10037(7) 0.45621(10) 0.01660(18) Uani 1 1 d .
C5 C 0.89455(10) 0.11646(7) 0.39656(11) 0.01912(19) Uani 1 1 d .
C6 C 1.02510(11) 0.12849(8) 0.49768(12) 0.0235(2) Uani 1 1 d .
H6 H 1.1044 0.1387 0.4616 0.028 Uiso 1 1 calc R
C7 C 1.04166(11) 0.12592(8) 0.64935(12) 0.0240(2) Uani 1 1 d .
H7 H 1.1320 0.1344 0.7150 0.029 Uiso 1 1 calc R
C8 C 0.92839(11) 0.11121(7) 0.70751(11) 0.0210(2) Uani 1 1 d .
C9 C 0.79771(10) 0.09795(7) 0.60818(11) 0.01898(19) Uani 1 1 d .
H9 H 0.7186 0.0872 0.6445 0.023 Uiso 1 1 calc R
C10 C 0.87688(12) 0.11890(9) 0.23211(12) 0.0261(2) Uani 1 1 d .
H10A H 0.8278 0.0616 0.1866 0.039 Uiso 1 1 calc R
H10B H 0.9688 0.1217 0.2127 0.039 Uiso 1 1 calc R
H10C H 0.8226 0.1750 0.1897 0.039 Uiso 1 1 calc R
C11 C 0.94594(13) 0.11007(9) 0.87263(12) 0.0298(2) Uani 1 1 d .
H11A H 0.9519 0.1754 0.9098 0.045 Uiso 1 1 calc R
H11B H 1.0316 0.0758 0.9219 0.045 Uiso 1 1 calc R
H11C H 0.8657 0.0783 0.8935 0.045 Uiso 1 1 calc R
C12 C 0.59027(12) 0.25247(8) 0.29469(14) 0.0287(2) Uani 1 1 d .
H12A H 0.6777 0.2735 0.3557 0.034 Uiso 1 1 calc R
H12B H 0.5247 0.2972 0.2405 0.034 Uiso 1 1 calc R
C13 C 0.29973(11) 0.14440(10) 0.24241(14) 0.0302(2) Uani 1 1 d .
H13A H 0.2171 0.1119 0.1812 0.045 Uiso 1 1 calc R
H13B H 0.2876 0.2132 0.2293 0.045 Uiso 1 1 calc R
H13C H 0.3120 0.1282 0.3470 0.045 Uiso 1 1 calc R
C14 C 0.40795(14) 0.12157(10) 0.02952(13) 0.0326(3) Uani 1 1 d .
H14A H 0.3210 0.0900 -0.0233 0.049 Uiso 1 1 calc R
H14B H 0.4867 0.0913 0.0033 0.049 Uiso 1 1 calc R
H14C H 0.4035 0.1887 0.0013 0.049 Uiso 1 1 calc R

loop_
_atom_site_aniso_label
_atom_site_aniso_U_11
_atom_site_aniso_U_22
_atom_site_aniso_U_33
_atom_site_aniso_U_23
_atom_site_aniso_U_13
_atom_site_aniso_U_12
O1 0.0167(3) 0.0227(4) 0.0239(4) 0.0008(3) 0.0001(3) -0.0020(3)
O2 0.0271(4) 0.0181(4) 0.0365(5) 0.0035(3) -0.0032(3) -0.0031(3)
N1 0.0144(4) 0.0156(4) 0.0206(4) 0.0015(3) 0.0013(3) -0.0005(3)
C1 0.0171(4) 0.0199(5) 0.0187(4) 0.0000(3) 0.0029(3) -0.0025(3)
C2 0.0168(4) 0.0231(5) 0.0178(4) 0.0022(3) 0.0026(3) 0.0023(3)
C3 0.0157(4) 0.0207(5) 0.0202(4) 0.0031(3) 0.0044(3) 0.0027(3)
C4 0.0146(4) 0.0147(4) 0.0192(4) 0.0004(3) 0.0023(3) -0.0002(3)
C5 0.0175(4) 0.0178(4) 0.0224(5) 0.0022(3) 0.0061(3) 0.0011(3)
C6 0.0155(4) 0.0235(5) 0.0317(5) 0.0038(4) 0.0068(4) -0.0006(4)
C7 0.0170(5) 0.0210(5) 0.0290(5) 0.0014(4) -0.0020(4) -0.0012(3)
C8 0.0236(5) 0.0161(4) 0.0203(5) -0.0002(3) 0.0008(4) 0.0012(3)
C9 0.0186(4) 0.0181(4) 0.0200(4) 0.0005(3) 0.0049(3) -0.0001(3)
C10 0.0259(5) 0.0308(6) 0.0237(5) 0.0033(4) 0.0104(4) 0.0027(4)
C11 0.0362(6) 0.0287(6) 0.0201(5) -0.0008(4) -0.0001(4) 0.0041(4)
C12 0.0232(5) 0.0201(5) 0.0403(6) 0.0049(4) 0.0042(4) 0.0039(4)
C13 0.0168(5) 0.0401(7) 0.0331(6) -0.0027(5) 0.0057(4) 0.0052(4)
C14 0.0349(6) 0.0420(7) 0.0183(5) 0.0044(4) 0.0028(4) 0.0019(5)

loop_
_atom_type_symbol
_atom_type_description
_atom_type_scat_dispersion_real
_atom_type_scat_dispersion_imag
_atom_type_scat_source
C C 0.0033 0.0016 'International Tables Vol C Tables 4.2.6.8 and 6.1.1.4'
H H 0.0000 0.0000 'International Tables Vol C Tables 4.2.6.8 and 6.1.1.4'
N N 0.0061 0.0033 'International Tables Vol C Tables 4.2.6.8 and 6.1.1.4'
O O 0.0106 0.0060 'International Tables Vol C Tables 4.2.6.8 and 6.1.1.4'

loop_
_geom_angle_atom_site_label_1
_geom_angle_atom_site_label_2
_geom_angle_atom_site_label_3
_geom_angle
C1 O1 C2 110.61(7)
C1 N1 C3 112.01(8)
C1 N1 C4 123.74(8)
C3 N1 C4 124.16(8)
O2 C1 O1 123.45(9)
O2 C1 N1 127.51(9)
O1 C1 N1 109.04(8)
O1 C2 C13 107.51(9)
O1 C2 C3 102.98(7)
C13 C2 C3 112.61(9)
O1 C2 C14 107.47(9)
C13 C2 C14 112.89(9)
C3 C2 C14 112.62(9)
C12 C3 N1 126.51(10)
C12 C3 C2 128.22(9)
N1 C3 C2 105.27(8)
C9 C4 C5 122.32(9)
C9 C4 N1 118.37(8)
C5 C4 N1 119.30(8)
C4 C5 C6 116.59(9)
C4 C5 C10 121.92(9)
C6 C5 C10 121.48(9)
C7 C6 C5 121.56(9)
C6 C7 C8 121.28(9)
C9 C8 C7 117.89(9)
C9 C8 C11 120.80(10)
C7 C8 C11 121.31(10)
C4 C9 C8 120.35(9)

loop_
_geom_bond_atom_site_label_1
_geom_bond_atom_site_label_2
_geom_bond_distance
O1 C1 1.3535(12)
O1 C2 1.4726(12)
O2 C1 1.2054(12)
N1 C1 1.3707(12)
N1 C3 1.4024(12)
N1 C4 1.4346(12)
C2 C13 1.5160(15)
C2 C3 1.5162(14)
C2 C14 1.5180(14)
C3 C12 1.3198(15)
C4 C9 1.3894(13)
C4 C5 1.3952(13)
C5 C6 1.3963(14)
C5 C10 1.5018(14)
C6 C7 1.3847(16)
C7 C8 1.3934(15)
C8 C9 1.3924(14)
C8 C11 1.5079(15)
